data_1540513
loop_
_publ_author_name
'Karmel, Isabell'
'Batrice, Rami'
'Eisen, Moris'

_publ_section_title
;
 Catalytic Organic Transformations Mediated by Actinide Complexes
;
_journal_issue 4
_journal_name_full Inorganics
_journal_page_first 392
_journal_paper_doi 10.3390/inorganics3040392
_journal_volume 3
_journal_year 2015
_chemical_formula_sum 'C44 H72 Ce Cl2 Li N4 O2 P2 Si4'
_chemical_formula_weight 1081.32
_chemical_name_systematic
; 
 ? 
;
_space_group_IT_number 14
_symmetry_cell_setting monoclinic
_symmetry_space_group_name_Hall '-P 2yn'
_symmetry_space_group_name_H-M 'P 1 21/n 1'
_atom_sites_solution_hydrogens geom
_atom_sites_solution_primary direct
_atom_sites_solution_secondary difmap
_audit_creation_method SHELXL-97
_cell_angle_alpha 90.00
_cell_angle_beta 96.70(3)
_cell_angle_gamma 90.00
_cell_formula_units_Z 4
_cell_length_a 11.117(2)
_cell_length_b 36.425(7)
_cell_length_c 13.538(3)
_cell_measurement_reflns_used 48575
_cell_measurement_temperature 153(2)
_cell_measurement_theta_max 29.56
_cell_measurement_theta_min 1.88
_cell_volume 5444.6(19)
_computing_cell_refinement 'STOE X-AREA'
_computing_data_collection 'STOE X-AREA'
_computing_data_reduction 'STOE X-RED'
_computing_molecular_graphics 'Bruker SHELXTL'
_computing_publication_material 'Bruker SHELXTL'
_computing_structure_refinement 'SHELXL-97 (Sheldrick, 1997)'
_computing_structure_solution 'SHELXS-97 (Sheldrick, 1990)'
_diffrn_ambient_temperature 153(2)
_diffrn_detector_area_resol_mean 6.67
_diffrn_measured_fraction_theta_full 0.951
_diffrn_measured_fraction_theta_max 0.951
_diffrn_measurement_device_type 'STOE IPDS 2T'
_diffrn_measurement_method 'rotation method'
_diffrn_radiation_monochromator graphite
_diffrn_radiation_source 'fine-focus sealed tube'
_diffrn_radiation_type MoK\a
_diffrn_radiation_wavelength 0.71073
_diffrn_reflns_av_R_equivalents 0.0721
_diffrn_reflns_av_sigmaI/netI 0.0531
_diffrn_reflns_limit_h_max 14
_diffrn_reflns_limit_h_min -14
_diffrn_reflns_limit_k_max 48
_diffrn_reflns_limit_k_min -45
_diffrn_reflns_limit_l_max 18
_diffrn_reflns_limit_l_min -18
_diffrn_reflns_number 43147
_diffrn_reflns_theta_full 28.28
_diffrn_reflns_theta_max 28.28
_diffrn_reflns_theta_min 1.88
_exptl_absorpt_coefficient_mu 1.118
_exptl_absorpt_correction_T_max 0.5625
_exptl_absorpt_correction_T_min 0.5558
_exptl_absorpt_correction_type sphere
_exptl_absorpt_process_details
;
Interpolation using  Int.Tab. Vol. C (1992) p. 523,Tab. 6.3.3.3
for values of muR in the range 0-2.5, and Int.Tab. Vol.II (1959)
p.302; Table 5.3.6 B for muR in the range 2.6-10.0.
The interpolation procedure of C.W.Dwiggins Jr (Acta Cryst.(1975)
A31,146-148) is used with some modification.
;
_exptl_crystal_colour yellow
_exptl_crystal_density_diffrn 1.319
_exptl_crystal_density_method 'not measured'
_exptl_crystal_description prism
_exptl_crystal_F_000 2244
_exptl_crystal_size_max 0.40
_exptl_crystal_size_mid 0.40
_exptl_crystal_size_min 0.30
_exptl_crystal_size_rad 0.4000
_refine_diff_density_max 0.614
_refine_diff_density_min -0.950
_refine_diff_density_rms 0.085
_refine_ls_extinction_method none
_refine_ls_goodness_of_fit_ref 0.977
_refine_ls_hydrogen_treatment constr
_refine_ls_matrix_type full
_refine_ls_number_parameters 569
_refine_ls_number_reflns 12841
_refine_ls_number_restraints 0
_refine_ls_restrained_S_all 0.977
_refine_ls_R_factor_all 0.0531
_refine_ls_R_factor_gt 0.0363
_refine_ls_shift/su_max 0.001
_refine_ls_shift/su_mean 0.000
_refine_ls_structure_factor_coef Fsqd
_refine_ls_weighting_details 'calc w=1/[\s^2^(Fo^2^)+(0.0482P)^2^+0.0000P] where P=(Fo^2^+2Fc^2^)/3'
_refine_ls_weighting_scheme calc
_refine_ls_wR_factor_gt 0.0806
_refine_ls_wR_factor_ref 0.0859
_reflns_number_gt 9987
_reflns_number_total 12841
_reflns_threshold_expression >2sigma(I)
_cod_data_source_file IP223.CIF
_cod_data_source_block ip223
_cod_original_cell_volume 5444.3(19)
_cod_original_sg_symbol_H-M P2(1)/n
_cod_database_code 1540513

loop_
_symmetry_equiv_pos_as_xyz
'x, y, z'
'-x+1/2, y+1/2, -z+1/2'
'-x, -y, -z'
'x-1/2, -y-1/2, z-1/2'

loop_
_atom_site_label
_atom_site_type_symbol
_atom_site_fract_x
_atom_site_fract_y
_atom_site_fract_z
_atom_site_U_iso_or_equiv
_atom_site_adp_type
_atom_site_occupancy
_atom_site_symmetry_multiplicity
_atom_site_calc_flag
_atom_site_refinement_flags
_atom_site_disorder_assembly
_atom_site_disorder_group
Li Li 0.7195(5) 0.02433(16) 0.4262(4) 0.0445(12) Uani 1 1 d . . .
Ce Ce 0.732441(12) 0.115506(4) 0.303096(10) 0.02171(4) Uani 1 1 d . . .
P1 P 0.81283(6) 0.119777(18) 0.09024(5) 0.02495(13) Uani 1 1 d . . .
P2 P 0.64964(6) 0.182694(19) 0.42237(5) 0.02535(13) Uani 1 1 d . . .
Si1 Si 0.63038(7) 0.05735(2) 0.06752(6) 0.03090(16) Uani 1 1 d . . .
Si2 Si 1.02339(7) 0.15387(2) 0.22081(6) 0.03596(18) Uani 1 1 d . . .
Si3 Si 0.82280(6) 0.14620(2) 0.57910(5) 0.02992(15) Uani 1 1 d . . .
Si4 Si 0.51139(6) 0.19281(2) 0.21826(5) 0.02578(14) Uani 1 1 d . . .
Cl1 Cl 0.88278(6) 0.05637(2) 0.36966(6) 0.03866(16) Uani 1 1 d . . .
Cl2 Cl 0.56392(6) 0.06742(2) 0.37275(6) 0.03798(15) Uani 1 1 d . . .
N1 N 0.70570(19) 0.09487(6) 0.12147(15) 0.0256(4) Uani 1 1 d . . .
N2 N 0.87829(19) 0.13789(6) 0.18946(16) 0.0277(4) Uani 1 1 d . A .
N3 N 0.75706(18) 0.15513(6) 0.46010(15) 0.0265(4) Uani 1 1 d . . .
N4 N 0.60274(18) 0.17065(6) 0.31139(15) 0.0248(4) Uani 1 1 d . . .
C1 C 0.9194(2) 0.09387(8) 0.02590(19) 0.0284(5) Uani 1 1 d . . .
C2 C 0.9500(3) 0.10353(10) -0.0678(2) 0.0384(7) Uani 1 1 d . . .
H2 H 0.9117 0.1239 -0.1024 0.046 Uiso 1 1 calc R . .
C3 C 1.0361(3) 0.08343(12) -0.1102(2) 0.0501(9) Uani 1 1 d . . .
H3 H 1.0559 0.0898 -0.1744 0.060 Uiso 1 1 calc R . .
C4 C 1.0933(3) 0.05433(11) -0.0605(2) 0.0497(9) Uani 1 1 d . . .
H4 H 1.1541 0.0411 -0.0896 0.060 Uiso 1 1 calc R . .
C5 C 1.0628(3) 0.04417(9) 0.0315(2) 0.0429(7) Uani 1 1 d . . .
H5 H 1.1012 0.0237 0.0654 0.051 Uiso 1 1 calc R . .
C6 C 0.9759(3) 0.06391(8) 0.0741(2) 0.0336(6) Uani 1 1 d . . .
H6 H 0.9547 0.0568 0.1373 0.040 Uiso 1 1 calc R . .
C7 C 0.7568(3) 0.15486(9) 0.0009(2) 0.0347(6) Uani 1 1 d . . .
C8 C 0.8024(3) 0.19040(10) 0.0087(3) 0.0487(8) Uani 1 1 d . . .
H8 H 0.8626 0.1965 0.0618 0.058 Uiso 1 1 calc R . .
C9 C 0.7612(4) 0.21718(12) -0.0603(3) 0.0623(11) Uani 1 1 d . . .
H9 H 0.7925 0.2414 -0.0541 0.075 Uiso 1 1 calc R . .
C10 C 0.6746(4) 0.20821(13) -0.1378(3) 0.0656(13) Uani 1 1 d . . .
H10 H 0.6467 0.2262 -0.1858 0.079 Uiso 1 1 calc R . .
C11 C 0.6292(4) 0.17353(13) -0.1456(3) 0.0596(11) Uani 1 1 d . . .
H11 H 0.5697 0.1676 -0.1994 0.072 Uiso 1 1 calc R . .
C12 C 0.6679(3) 0.14657(11) -0.0764(2) 0.0486(8) Uani 1 1 d . . .
H12 H 0.6337 0.1226 -0.0821 0.058 Uiso 1 1 calc R . .
C13 C 0.4638(3) 0.06417(11) 0.0554(3) 0.0635(12) Uani 1 1 d . . .
H13A H 0.4421 0.0856 0.0132 0.095 Uiso 1 1 calc R . .
H13B H 0.4381 0.0682 0.1214 0.095 Uiso 1 1 calc R . .
H13C H 0.4233 0.0423 0.0252 0.095 Uiso 1 1 calc R . .
C14 C 0.6664(4) 0.01662(9) 0.1480(3) 0.0579(10) Uani 1 1 d . . .
H14A H 0.7540 0.0123 0.1556 0.087 Uiso 1 1 calc R . .
H14B H 0.6245 -0.0049 0.1173 0.087 Uiso 1 1 calc R . .
H14C H 0.6396 0.0210 0.2134 0.087 Uiso 1 1 calc R . .
C15 C 0.6750(4) 0.04415(10) -0.0569(2) 0.0501(8) Uani 1 1 d . . .
H15A H 0.6582 0.0646 -0.1035 0.075 Uiso 1 1 calc R . .
H15B H 0.6284 0.0226 -0.0820 0.075 Uiso 1 1 calc R . .
H15C H 0.7616 0.0384 -0.0503 0.075 Uiso 1 1 calc R . .
C16 C 1.1083(6) 0.1674(3) 0.1153(4) 0.056(2) Uani 0.562(5) 1 d P A 1
H16A H 1.1029 0.1476 0.0658 0.085 Uiso 0.562(5) 1 calc PR A 1
H16B H 1.1934 0.1717 0.1402 0.085 Uiso 0.562(5) 1 calc PR A 1
H16C H 1.0731 0.1898 0.0844 0.085 Uiso 0.562(5) 1 calc PR A 1
C17 C 1.1288(5) 0.11475(18) 0.2858(5) 0.0481(16) Uani 0.562(5) 1 d P A 1
H17A H 1.1299 0.0938 0.2406 0.072 Uiso 0.562(5) 1 calc PR A 1
H17B H 1.0973 0.1069 0.3471 0.072 Uiso 0.562(5) 1 calc PR A 1
H17C H 1.2113 0.1243 0.3018 0.072 Uiso 0.562(5) 1 calc PR A 1
C18 C 1.0329(5) 0.19013(18) 0.3135(5) 0.0454(15) Uani 0.562(5) 1 d P A 1
H18A H 0.9885 0.1827 0.3687 0.068 Uiso 0.562(5) 1 calc PR A 1
H18B H 0.9972 0.2127 0.2833 0.068 Uiso 0.562(5) 1 calc PR A 1
H18C H 1.1180 0.1946 0.3384 0.068 Uiso 0.562(5) 1 calc PR A 1
C16' C 1.1306(7) 0.1404(3) 0.1429(8) 0.057(3) Uani 0.438(5) 1 d P A 2
H16D H 1.1013 0.1468 0.0739 0.085 Uiso 0.438(5) 1 calc PR A 2
H16E H 1.1432 0.1138 0.1482 0.085 Uiso 0.438(5) 1 calc PR A 2
H16F H 1.2073 0.1531 0.1629 0.085 Uiso 0.438(5) 1 calc PR A 2
C17' C 1.0527(7) 0.1457(3) 0.3504(6) 0.052(2) Uani 0.438(5) 1 d P A 2
H17D H 0.9846 0.1547 0.3835 0.079 Uiso 0.438(5) 1 calc PR A 2
H17E H 1.1268 0.1586 0.3770 0.079 Uiso 0.438(5) 1 calc PR A 2
H17F H 1.0630 0.1193 0.3624 0.079 Uiso 0.438(5) 1 calc PR A 2
C18' C 1.0095(7) 0.2081(2) 0.2099(6) 0.0465(19) Uani 0.438(5) 1 d P A 2
H18D H 0.9508 0.2170 0.2531 0.070 Uiso 0.438(5) 1 calc PR A 2
H18E H 0.9821 0.2149 0.1409 0.070 Uiso 0.438(5) 1 calc PR A 2
H18F H 1.0887 0.2193 0.2303 0.070 Uiso 0.438(5) 1 calc PR A 2
C21 C 0.5242(2) 0.18200(9) 0.4987(2) 0.0341(6) Uani 1 1 d . . .
C22 C 0.5169(3) 0.20622(13) 0.5769(2) 0.0516(10) Uani 1 1 d . . .
H22 H 0.5790 0.2239 0.5931 0.062 Uiso 1 1 calc R . .
C23 C 0.4183(3) 0.20461(15) 0.6317(3) 0.0652(13) Uani 1 1 d . . .
H23 H 0.4143 0.2209 0.6859 0.078 Uiso 1 1 calc R . .
C24 C 0.3276(3) 0.17972(15) 0.6080(3) 0.0650(13) Uani 1 1 d . . .
H24 H 0.2595 0.1793 0.6444 0.078 Uiso 1 1 calc R . .
C25 C 0.3347(3) 0.15512(13) 0.5312(3) 0.0563(10) Uani 1 1 d . . .
H25 H 0.2727 0.1374 0.5158 0.068 Uiso 1 1 calc R . .
C26 C 0.4331(3) 0.15638(10) 0.4765(2) 0.0410(7) Uani 1 1 d . . .
H26 H 0.4378 0.1395 0.4236 0.049 Uiso 1 1 calc R . .
C27 C 0.6973(3) 0.23039(9) 0.4244(2) 0.0369(6) Uani 1 1 d . . .
C28 C 0.6146(4) 0.25916(10) 0.4129(3) 0.0611(11) Uani 1 1 d . . .
H28 H 0.5310 0.2543 0.4148 0.073 Uiso 1 1 calc R . .
C29 C 0.6527(6) 0.29495(12) 0.3987(4) 0.0881(19) Uani 1 1 d . . .
H29 H 0.5947 0.3142 0.3892 0.106 Uiso 1 1 calc R . .
C30 C 0.7723(6) 0.30264(12) 0.3983(3) 0.0874(19) Uani 1 1 d . . .
H30 H 0.7979 0.3271 0.3881 0.105 Uiso 1 1 calc R . .
C31 C 0.8553(5) 0.27504(14) 0.4125(3) 0.0721(15) Uani 1 1 d . . .
H31 H 0.9390 0.2806 0.4135 0.087 Uiso 1 1 calc R . .
C32 C 0.8195(3) 0.23882(11) 0.4257(2) 0.0482(8) Uani 1 1 d . . .
H32 H 0.8786 0.2199 0.4355 0.058 Uiso 1 1 calc R . .
C33 C 0.9755(3) 0.12524(12) 0.5743(3) 0.0529(9) Uani 1 1 d . . .
H33A H 0.9673 0.1029 0.5336 0.079 Uiso 1 1 calc R . .
H33B H 1.0113 0.1190 0.6418 0.079 Uiso 1 1 calc R . .
H33C H 1.0279 0.1428 0.5449 0.079 Uiso 1 1 calc R . .
C34 C 0.8490(3) 0.18813(10) 0.6573(2) 0.0433(7) Uani 1 1 d . . .
H34A H 0.9003 0.2053 0.6254 0.065 Uiso 1 1 calc R . .
H34B H 0.8893 0.1813 0.7230 0.065 Uiso 1 1 calc R . .
H34C H 0.7711 0.1998 0.6646 0.065 Uiso 1 1 calc R . .
C35 C 0.7260(3) 0.11404(10) 0.6423(2) 0.0453(7) Uani 1 1 d . . .
H35A H 0.7113 0.0918 0.6021 0.068 Uiso 1 1 calc R . .
H35B H 0.6486 0.1259 0.6501 0.068 Uiso 1 1 calc R . .
H35C H 0.7673 0.1075 0.7079 0.068 Uiso 1 1 calc R . .
C36 C 0.5959(3) 0.23032(9) 0.1621(2) 0.0440(7) Uani 1 1 d . . .
H36A H 0.6214 0.2488 0.2129 0.066 Uiso 1 1 calc R . .
H36B H 0.5431 0.2418 0.1077 0.066 Uiso 1 1 calc R . .
H36C H 0.6674 0.2200 0.1361 0.066 Uiso 1 1 calc R . .
C37 C 0.4614(3) 0.15742(9) 0.1243(2) 0.0386(7) Uani 1 1 d . . .
H37A H 0.4170 0.1381 0.1552 0.058 Uiso 1 1 calc R . .
H37B H 0.5322 0.1467 0.0984 0.058 Uiso 1 1 calc R . .
H37C H 0.4083 0.1687 0.0697 0.058 Uiso 1 1 calc R . .
C38 C 0.3709(3) 0.21324(9) 0.2598(2) 0.0380(6) Uani 1 1 d . . .
H38A H 0.3934 0.2323 0.3096 0.057 Uiso 1 1 calc R . .
H38B H 0.3245 0.1940 0.2890 0.057 Uiso 1 1 calc R . .
H38C H 0.3214 0.2241 0.2025 0.057 Uiso 1 1 calc R . .
C41 C 0.7245(4) -0.01968(14) 0.6103(3) 0.0696(13) Uani 1 1 d . . .
H41A H 0.7564 -0.0426 0.5838 0.084 Uiso 1 1 calc R . .
H41B H 0.6349 -0.0203 0.5991 0.084 Uiso 1 1 calc R . .
C42 C 0.7664(5) -0.0157(2) 0.7167(3) 0.098(2) Uani 1 1 d . . .
H42A H 0.7844 -0.0401 0.7472 0.117 Uiso 1 1 calc R . .
H42B H 0.7035 -0.0037 0.7514 0.117 Uiso 1 1 calc R . .
C43 C 0.8764(4) 0.00687(14) 0.7239(3) 0.0652(11) Uani 1 1 d . . .
H43A H 0.9488 -0.0080 0.7470 0.078 Uiso 1 1 calc R . .
H43B H 0.8708 0.0275 0.7708 0.078 Uiso 1 1 calc R . .
C44 C 0.8831(3) 0.02100(11) 0.6194(3) 0.0510(8) Uani 1 1 d . . .
H44A H 0.8948 0.0479 0.6199 0.061 Uiso 1 1 calc R . .
H44B H 0.9511 0.0094 0.5901 0.061 Uiso 1 1 calc R . .
C45 C 0.5598(4) -0.04027(16) 0.3525(4) 0.0750(14) Uani 1 1 d . . .
H45A H 0.5061 -0.0237 0.3094 0.090 Uiso 1 1 calc R . .
H45B H 0.5234 -0.0445 0.4148 0.090 Uiso 1 1 calc R . .
C46 C 0.5751(4) -0.07525(14) 0.3014(4) 0.0806(14) Uani 1 1 d . . .
H46A H 0.5186 -0.0766 0.2393 0.097 Uiso 1 1 calc R . .
H46B H 0.5578 -0.0961 0.3446 0.097 Uiso 1 1 calc R . .
C47 C 0.7023(4) -0.07712(13) 0.2784(4) 0.0725(12) Uani 1 1 d . . .
H47A H 0.7359 -0.1021 0.2906 0.087 Uiso 1 1 calc R . .
H47B H 0.7078 -0.0704 0.2082 0.087 Uiso 1 1 calc R . .
C48 C 0.7673(4) -0.05026(13) 0.3468(4) 0.0664(11) Uani 1 1 d . . .
H48A H 0.8070 -0.0628 0.4068 0.080 Uiso 1 1 calc R . .
H48B H 0.8301 -0.0374 0.3137 0.080 Uiso 1 1 calc R . .
O1 O 0.7695(2) 0.01143(8) 0.56369(17) 0.0504(6) Uani 1 1 d . . .
O2 O 0.6782(2) -0.02443(7) 0.37376(19) 0.0498(6) Uani 1 1 d . . .

loop_
_atom_site_aniso_label
_atom_site_aniso_U_11
_atom_site_aniso_U_22
_atom_site_aniso_U_33
_atom_site_aniso_U_23
_atom_site_aniso_U_13
_atom_site_aniso_U_12
Li 0.053(3) 0.037(3) 0.042(3) 0.013(2) 0.001(2) -0.007(2)
Ce 0.02236(7) 0.02314(6) 0.02013(7) -0.00056(5) 0.00456(4) -0.00119(5)
P1 0.0284(3) 0.0241(3) 0.0235(3) 0.0020(2) 0.0081(2) 0.0046(2)
P2 0.0242(3) 0.0297(3) 0.0225(3) -0.0050(2) 0.0043(2) -0.0006(2)
Si1 0.0358(4) 0.0284(4) 0.0282(4) -0.0061(3) 0.0021(3) -0.0013(3)
Si2 0.0397(4) 0.0389(4) 0.0313(4) -0.0081(3) 0.0126(3) -0.0184(3)
Si3 0.0267(3) 0.0398(4) 0.0226(3) -0.0040(3) 0.0004(3) 0.0002(3)
Si4 0.0262(3) 0.0262(3) 0.0252(3) -0.0014(3) 0.0037(3) 0.0034(3)
Cl1 0.0322(3) 0.0364(3) 0.0472(4) 0.0137(3) 0.0040(3) 0.0040(3)
Cl2 0.0313(3) 0.0329(3) 0.0514(4) 0.0045(3) 0.0118(3) -0.0060(3)
N1 0.0268(10) 0.0283(10) 0.0221(10) -0.0012(8) 0.0039(8) 0.0012(8)
N2 0.0300(10) 0.0241(10) 0.0303(11) -0.0026(9) 0.0098(9) -0.0026(8)
N3 0.0226(9) 0.0334(11) 0.0236(10) -0.0024(9) 0.0032(8) 0.0021(8)
N4 0.0249(10) 0.0277(10) 0.0220(10) -0.0033(8) 0.0031(8) -0.0009(8)
C1 0.0302(12) 0.0318(13) 0.0235(13) -0.0028(10) 0.0050(10) 0.0040(10)
C2 0.0408(15) 0.0497(18) 0.0266(14) 0.0024(12) 0.0116(11) 0.0114(13)
C3 0.0494(18) 0.070(3) 0.0336(17) -0.0007(16) 0.0181(14) 0.0189(17)
C4 0.0453(17) 0.062(2) 0.0445(19) -0.0095(16) 0.0168(14) 0.0204(16)
C5 0.0420(16) 0.0417(17) 0.0448(18) -0.0062(14) 0.0044(13) 0.0150(13)
C6 0.0348(13) 0.0331(14) 0.0334(15) -0.0013(11) 0.0059(11) 0.0070(11)
C7 0.0382(14) 0.0400(15) 0.0292(14) 0.0117(12) 0.0174(11) 0.0140(12)
C8 0.0406(16) 0.0428(18) 0.065(2) 0.0249(16) 0.0179(15) 0.0062(14)
C9 0.060(2) 0.052(2) 0.080(3) 0.038(2) 0.030(2) 0.0144(18)
C10 0.081(3) 0.068(3) 0.055(2) 0.039(2) 0.039(2) 0.041(2)
C11 0.080(3) 0.066(3) 0.0335(18) 0.0081(17) 0.0080(17) 0.039(2)
C12 0.069(2) 0.0478(19) 0.0294(16) 0.0016(13) 0.0052(15) 0.0226(17)
C13 0.0368(17) 0.051(2) 0.100(3) -0.035(2) -0.0014(18) -0.0072(15)
C14 0.097(3) 0.0287(15) 0.045(2) -0.0022(14) -0.0021(19) -0.0028(18)
C15 0.070(2) 0.0454(19) 0.0351(17) -0.0133(14) 0.0075(15) -0.0081(17)
C16 0.036(3) 0.102(7) 0.034(3) 0.000(3) 0.013(2) -0.028(4)
C17 0.029(2) 0.044(3) 0.069(4) 0.003(3) -0.007(2) 0.000(2)
C18 0.032(3) 0.043(3) 0.061(4) -0.023(3) 0.008(2) -0.009(2)
C16' 0.032(4) 0.056(5) 0.085(7) -0.026(5) 0.021(4) -0.017(4)
C17' 0.042(4) 0.066(6) 0.045(5) 0.009(4) -0.013(3) -0.022(4)
C18' 0.057(4) 0.026(3) 0.056(5) -0.006(3) 0.004(4) -0.011(3)
C21 0.0303(13) 0.0491(17) 0.0234(13) 0.0006(12) 0.0057(10) 0.0099(12)
C22 0.0377(16) 0.084(3) 0.0322(16) -0.0167(17) 0.0028(12) 0.0204(17)
C23 0.051(2) 0.116(4) 0.0304(17) -0.007(2) 0.0104(15) 0.037(2)
C24 0.0408(18) 0.116(4) 0.042(2) 0.021(2) 0.0202(15) 0.030(2)
C25 0.0378(16) 0.081(3) 0.053(2) 0.021(2) 0.0181(15) 0.0060(17)
C26 0.0352(14) 0.0535(19) 0.0363(16) 0.0073(14) 0.0131(12) 0.0053(13)
C27 0.0481(16) 0.0336(14) 0.0276(14) -0.0082(11) -0.0012(12) -0.0066(12)
C28 0.077(3) 0.0334(17) 0.066(2) -0.0203(17) -0.020(2) 0.0059(17)
C29 0.140(5) 0.0323(19) 0.078(3) -0.016(2) -0.046(3) -0.001(3)
C30 0.164(6) 0.041(2) 0.048(2) 0.0003(18) -0.026(3) -0.039(3)
C31 0.102(3) 0.071(3) 0.043(2) -0.0021(19) 0.008(2) -0.052(3)
C32 0.0560(19) 0.054(2) 0.0356(17) -0.0020(15) 0.0087(14) -0.0208(16)
C33 0.0347(16) 0.074(3) 0.047(2) -0.0130(18) -0.0084(14) 0.0142(16)
C34 0.0475(17) 0.0515(19) 0.0297(15) -0.0102(13) -0.0010(12) -0.0083(14)
C35 0.0547(19) 0.0486(18) 0.0328(16) 0.0032(14) 0.0066(13) -0.0023(15)
C36 0.0491(17) 0.0418(17) 0.0435(18) 0.0126(14) 0.0150(14) -0.0009(14)
C37 0.0335(14) 0.0451(17) 0.0356(15) -0.0113(13) -0.0030(11) 0.0103(12)
C38 0.0315(13) 0.0385(15) 0.0436(17) -0.0065(13) 0.0027(12) 0.0099(12)
C41 0.081(3) 0.071(3) 0.057(2) 0.022(2) 0.006(2) -0.026(2)
C42 0.119(5) 0.130(6) 0.043(3) 0.020(3) 0.003(3) -0.056(4)
C43 0.073(3) 0.079(3) 0.042(2) 0.010(2) 0.0009(18) -0.004(2)
C44 0.0498(19) 0.051(2) 0.050(2) 0.0130(16) -0.0036(15) -0.0021(16)
C45 0.052(2) 0.089(4) 0.088(3) -0.020(3) 0.023(2) -0.026(2)
C46 0.070(3) 0.055(3) 0.111(4) -0.004(3) -0.012(3) -0.012(2)
C47 0.088(3) 0.048(2) 0.087(3) -0.002(2) 0.034(2) -0.003(2)
C48 0.057(2) 0.054(2) 0.088(3) -0.001(2) 0.010(2) 0.0065(19)
O1 0.0496(13) 0.0541(15) 0.0454(13) 0.0190(11) -0.0028(10) -0.0082(11)
O2 0.0477(13) 0.0400(13) 0.0615(15) 0.0045(11) 0.0059(11) -0.0057(10)

loop_
_atom_type_symbol
_atom_type_description
_atom_type_scat_dispersion_real
_atom_type_scat_dispersion_imag
_atom_type_scat_source
C C 0.0033 0.0016 'International Tables Vol C Tables 4.2.6.8 and 6.1.1.4'
H H 0.0000 0.0000 'International Tables Vol C Tables 4.2.6.8 and 6.1.1.4'
N N 0.0061 0.0033 'International Tables Vol C Tables 4.2.6.8 and 6.1.1.4'
Si Si 0.0817 0.0704 'International Tables Vol C Tables 4.2.6.8 and 6.1.1.4'
P P 0.1023 0.0942 'International Tables Vol C Tables 4.2.6.8 and 6.1.1.4'
Cl Cl 0.1484 0.1585 'International Tables Vol C Tables 4.2.6.8 and 6.1.1.4'
Ce Ce -0.2486 2.6331 'International Tables Vol C Tables 4.2.6.8 and 6.1.1.4'
Li Li -0.0003 0.0001 'International Tables Vol C Tables 4.2.6.8 and 6.1.1.4'
O O 0.0106 0.0060 'International Tables Vol C Tables 4.2.6.8 and 6.1.1.4'

loop_
_geom_angle_atom_site_label_1
_geom_angle_atom_site_label_2
_geom_angle_atom_site_label_3
_geom_angle
O1 Li O2 99.1(3)
O1 Li Cl1 106.6(3)
O2 Li Cl1 119.4(3)
O1 Li Cl2 124.6(3)
O2 Li Cl2 111.0(3)
Cl1 Li Cl2 97.7(2)
O1 Li Ce 128.6(3)
O2 Li Ce 132.0(2)
Cl1 Li Ce 48.91(10)
Cl2 Li Ce 48.87(10)
N4 Ce N2 100.71(7)
N4 Ce N1 106.18(7)
N2 Ce N1 60.96(7)
N4 Ce N3 60.80(7)
N2 Ce N3 108.26(7)
N1 Ce N3 162.75(7)
N4 Ce Cl2 94.34(5)
N2 Ce Cl2 156.49(5)
N1 Ce Cl2 97.61(6)
N3 Ce Cl2 94.81(6)
N4 Ce Cl1 158.85(5)
N2 Ce Cl1 92.48(6)
N1 Ce Cl1 94.65(5)
N3 Ce Cl1 99.45(6)
Cl2 Ce Cl1 79.00(3)
N4 Ce P1 103.41(5)
N2 Ce P1 30.50(5)
N1 Ce P1 30.60(5)
N3 Ce P1 136.50(5)
Cl2 Ce P1 128.02(3)
Cl1 Ce P1 96.36(3)
N4 Ce P2 30.29(5)
N2 Ce P2 108.28(5)
N1 Ce P2 135.93(5)
N3 Ce P2 30.58(5)
Cl2 Ce P2 93.82(3)
Cl1 Ce P2 129.34(3)
P1 Ce P2 124.82(2)
N4 Ce Li 130.39(11)
N2 Ce Li 128.90(11)
N1 Ce Li 99.31(11)
N3 Ce Li 97.89(11)
Cl2 Ce Li 39.78(9)
Cl1 Ce Li 39.26(10)
P1 Ce Li 119.20(10)
P2 Ce Li 115.94(10)
N1 P1 N2 107.10(11)
N1 P1 C1 112.42(13)
N2 P1 C1 111.12(12)
N1 P1 C7 111.59(13)
N2 P1 C7 110.89(14)
C1 P1 C7 103.79(12)
N1 P1 Ce 54.74(8)
N2 P1 Ce 52.70(8)
C1 P1 Ce 133.71(9)
C7 P1 Ce 122.44(9)
N4 P2 N3 106.18(12)
N4 P2 C27 109.90(13)
N3 P2 C27 113.00(13)
N4 P2 C21 109.97(12)
N3 P2 C21 113.65(13)
C27 P2 C21 104.17(15)
N4 P2 Ce 51.81(8)
N3 P2 Ce 54.52(8)
C27 P2 Ce 130.79(10)
C21 P2 Ce 124.75(11)
N1 Si1 C14 108.97(14)
N1 Si1 C13 111.24(14)
C14 Si1 C13 107.6(2)
N1 Si1 C15 114.77(14)
C14 Si1 C15 105.12(18)
C13 Si1 C15 108.71(19)
N2 Si2 C16' 116.2(3)
N2 Si2 C17' 104.3(3)
C16' Si2 C17' 119.3(5)
N2 Si2 C18 113.16(19)
C16' Si2 C18 129.1(3)
C17' Si2 C18 56.6(4)
N2 Si2 C16 116.3(2)
C16' Si2 C16 34.2(4)
C17' Si2 C16 138.6(3)
C18 Si2 C16 110.1(3)
N2 Si2 C17 110.78(19)
C16' Si2 C17 70.0(4)
C17' Si2 C17 53.8(4)
C18 Si2 C17 103.4(3)
C16 Si2 C17 101.7(3)
N2 Si2 C18' 104.8(2)
C16' Si2 C18' 106.6(4)
C17' Si2 C18' 104.2(4)
C18 Si2 C18' 47.6(3)
C16 Si2 C18' 73.9(4)
C17 Si2 C18' 141.6(3)
N3 Si3 C34 113.48(14)
N3 Si3 C35 110.09(13)
C34 Si3 C35 108.34(16)
N3 Si3 C33 109.43(14)
C34 Si3 C33 105.82(16)
C35 Si3 C33 109.55(19)
N4 Si4 C37 106.28(13)
N4 Si4 C36 111.03(13)
C37 Si4 C36 110.77(16)
N4 Si4 C38 113.99(12)
C37 Si4 C38 106.78(13)
C36 Si4 C38 107.93(15)
Li Cl1 Ce 91.83(15)
Li Cl2 Ce 91.35(14)
P1 N1 Si1 132.97(14)
P1 N1 Ce 94.66(10)
Si1 N1 Ce 129.68(11)
P1 N2 Si2 132.10(14)
P1 N2 Ce 96.81(10)
Si2 N2 Ce 127.99(12)
P2 N3 Si3 129.65(14)
P2 N3 Ce 94.90(10)
Si3 N3 Ce 131.61(12)
P2 N4 Si4 131.34(14)
P2 N4 Ce 97.90(10)
Si4 N4 Ce 129.88(11)
C6 C1 C2 118.8(3)
C6 C1 P1 118.0(2)
C2 C1 P1 123.2(2)
C3 C2 C1 119.9(3)
C4 C3 C2 120.6(3)
C3 C4 C5 120.1(3)
C4 C5 C6 119.6(3)
C5 C6 C1 120.9(3)
C12 C7 C8 118.8(3)
C12 C7 P1 120.5(3)
C8 C7 P1 120.7(3)
C7 C8 C9 120.9(4)
C10 C9 C8 119.4(4)
C11 C10 C9 119.9(3)
C10 C11 C12 121.4(4)
C7 C12 C11 119.5(4)
C26 C21 C22 119.2(3)
C26 C21 P2 118.3(2)
C22 C21 P2 122.6(3)
C21 C22 C23 119.9(4)
C24 C23 C22 120.5(4)
C23 C24 C25 120.1(3)
C24 C25 C26 119.8(4)
C21 C26 C25 120.5(3)
C28 C27 C32 117.8(4)
C28 C27 P2 122.1(3)
C32 C27 P2 119.6(3)
C27 C28 C29 121.0(5)
C30 C29 C28 120.5(5)
C29 C30 C31 119.6(4)
C30 C31 C32 121.1(5)
C27 C32 C31 120.0(4)
O1 C41 C42 105.7(4)
C41 C42 C43 106.7(4)
C42 C43 C44 105.0(3)
O1 C44 C43 105.8(3)
O2 C45 C46 106.8(4)
C45 C46 C47 107.7(4)
C48 C47 C46 104.3(4)
O2 C48 C47 106.9(3)
C41 O1 C44 107.2(3)
C41 O1 Li 123.0(3)
C44 O1 Li 125.6(3)
C45 O2 C48 109.1(3)
C45 O2 Li 127.7(3)
C48 O2 Li 123.2(3)

loop_
_geom_bond_atom_site_label_1
_geom_bond_atom_site_label_2
_geom_bond_distance
Li O1 1.938(6)
Li O2 1.948(6)
Li Cl1 2.359(6)
Li Cl2 2.385(6)
Li Ce 3.726(5)
Ce N4 2.483(2)
Ce N2 2.499(2)
Ce N1 2.555(2)
Ce N3 2.557(2)
Ce Cl2 2.8069(8)
Ce Cl1 2.8095(8)
Ce P1 3.1189(9)
Ce P2 3.1290(8)
P1 N1 1.593(2)
P1 N2 1.594(2)
P1 C1 1.815(3)
P1 C7 1.819(3)
P2 N4 1.593(2)
P2 N3 1.598(2)
P2 C27 1.815(3)
P2 C21 1.830(3)
Si1 N1 1.720(2)
Si1 C14 1.856(4)
Si1 C13 1.857(4)
Si1 C15 1.874(3)
Si2 N2 1.721(2)
Si2 C16' 1.751(8)
Si2 C17' 1.772(8)
Si2 C18 1.816(5)
Si2 C16 1.868(6)
Si2 C17 1.984(6)
Si2 C18' 1.987(7)
Si3 N3 1.721(2)
Si3 C34 1.862(3)
Si3 C35 1.865(3)
Si3 C33 1.869(3)
Si4 N4 1.724(2)
Si4 C37 1.850(3)
Si4 C36 1.869(3)
Si4 C38 1.875(3)
C1 C6 1.384(4)
C1 C2 1.396(4)
C2 C3 1.382(4)
C3 C4 1.371(5)
C4 C5 1.379(5)
C5 C6 1.383(4)
C7 C12 1.387(5)
C7 C8 1.390(5)
C8 C9 1.391(5)
C9 C10 1.378(6)
C10 C11 1.360(7)
C11 C12 1.390(5)
C21 C26 1.384(5)
C21 C22 1.388(4)
C22 C23 1.394(5)
C23 C24 1.366(7)
C24 C25 1.382(6)
C25 C26 1.391(4)
C27 C28 1.390(5)
C27 C32 1.391(4)
C28 C29 1.391(6)
C29 C30 1.360(8)
C30 C31 1.363(8)
C31 C32 1.395(5)
C41 O1 1.417(4)
C41 C42 1.467(6)
C42 C43 1.468(6)
C43 C44 1.515(5)
C44 O1 1.436(4)
C45 O2 1.435(4)
C45 C46 1.469(7)
C46 C47 1.484(7)
C47 C48 1.477(6)
C48 O2 1.443(5)

loop_
_geom_torsion_atom_site_label_1
_geom_torsion_atom_site_label_2
_geom_torsion_atom_site_label_3
_geom_torsion_atom_site_label_4
_geom_torsion
O1 Li Ce N4 -75.5(4)
O2 Li Ce N4 111.4(3)
Cl1 Li Ce N4 -153.38(9)
Cl2 Li Ce N4 29.95(19)
O1 Li Ce N2 103.8(3)
O2 Li Ce N2 -69.3(4)
Cl1 Li Ce N2 25.93(19)
Cl2 Li Ce N2 -150.74(9)
O1 Li Ce N1 163.8(3)
O2 Li Ce N1 -9.2(4)
Cl1 Li Ce N1 85.94(13)
Cl2 Li Ce N1 -90.73(13)
O1 Li Ce N3 -17.5(3)
O2 Li Ce N3 169.5(3)
Cl1 Li Ce N3 -95.29(13)
Cl2 Li Ce N3 88.04(13)
O1 Li Ce Cl2 -105.5(4)
O2 Li Ce Cl2 81.5(3)
Cl1 Li Ce Cl2 176.7(2)
O1 Li Ce Cl1 77.8(3)
O2 Li Ce Cl1 -95.2(4)
Cl2 Li Ce Cl1 -176.7(2)
O1 Li Ce P1 138.9(3)
O2 Li Ce P1 -34.1(4)
Cl1 Li Ce P1 61.10(14)
Cl2 Li Ce P1 -115.57(11)
O1 Li Ce P2 -43.4(4)
O2 Li Ce P2 143.6(3)
Cl1 Li Ce P2 -121.26(11)
Cl2 Li Ce P2 62.07(14)
N4 Ce P1 N1 -99.17(11)
N2 Ce P1 N1 172.46(14)
N3 Ce P1 N1 -160.67(12)
Cl2 Ce P1 N1 7.40(10)
Cl1 Ce P1 N1 88.40(10)
P2 Ce P1 N1 -122.90(10)
Li Ce P1 N1 54.51(14)
N4 Ce P1 N2 88.37(12)
N1 Ce P1 N2 -172.46(14)
N3 Ce P1 N2 26.87(13)
Cl2 Ce P1 N2 -165.05(11)
Cl1 Ce P1 N2 -84.06(11)
P2 Ce P1 N2 64.64(11)
Li Ce P1 N2 -117.94(14)
N4 Ce P1 C1 172.53(13)
N2 Ce P1 C1 84.16(16)
N1 Ce P1 C1 -88.30(16)
N3 Ce P1 C1 111.03(14)
Cl2 Ce P1 C1 -80.89(13)
Cl1 Ce P1 C1 0.10(13)
P2 Ce P1 C1 148.80(12)
Li Ce P1 C1 -33.78(16)
N4 Ce P1 C7 -4.32(14)
N2 Ce P1 C7 -92.69(17)
N1 Ce P1 C7 94.85(16)
N3 Ce P1 C7 -65.82(15)
Cl2 Ce P1 C7 102.26(13)
Cl1 Ce P1 C7 -176.75(13)
P2 Ce P1 C7 -28.05(13)
Li Ce P1 C7 149.37(16)
N2 Ce P2 N4 79.78(11)
N1 Ce P2 N4 12.98(12)
N3 Ce P2 N4 174.93(14)
Cl2 Ce P2 N4 -92.07(10)
Cl1 Ce P2 N4 -170.98(10)
P1 Ce P2 N4 50.90(10)
Li Ce P2 N4 -126.59(14)
N4 Ce P2 N3 -174.93(14)
N2 Ce P2 N3 -95.15(11)
N1 Ce P2 N3 -161.95(12)
Cl2 Ce P2 N3 92.99(10)
Cl1 Ce P2 N3 14.09(10)
P1 Ce P2 N3 -124.03(10)
Li Ce P2 N3 58.48(14)
N4 Ce P2 C27 -83.86(16)
N2 Ce P2 C27 -4.08(14)
N1 Ce P2 C27 -70.88(15)
N3 Ce P2 C27 91.07(16)
Cl2 Ce P2 C27 -175.94(13)
Cl1 Ce P2 C27 105.16(13)
P1 Ce P2 C27 -32.96(13)
Li Ce P2 C27 149.55(16)
N4 Ce P2 C21 89.03(15)
N2 Ce P2 C21 168.82(12)
N1 Ce P2 C21 102.02(13)
N3 Ce P2 C21 -96.03(15)
Cl2 Ce P2 C21 -3.04(11)
Cl1 Ce P2 C21 -81.94(11)
P1 Ce P2 C21 139.94(11)
Li Ce P2 C21 -37.55(15)
O1 Li Cl1 Ce -127.2(3)
O2 Li Cl1 Ce 121.9(3)
Cl2 Li Cl1 Ce 2.53(17)
N4 Ce Cl1 Li 71.1(2)
N2 Ce Cl1 Li -160.08(16)
N1 Ce Cl1 Li -99.03(16)
N3 Ce Cl1 Li 90.94(16)
Cl2 Ce Cl1 Li -2.17(15)
P1 Ce Cl1 Li -129.74(15)
P2 Ce Cl1 Li 83.73(15)
O1 Li Cl2 Ce 113.9(3)
O2 Li Cl2 Ce -128.1(2)
Cl1 Li Cl2 Ce -2.53(17)
N4 Ce Cl2 Li -157.58(15)
N2 Ce Cl2 Li 72.5(2)
N1 Ce Cl2 Li 95.44(16)
N3 Ce Cl2 Li -96.57(16)
Cl1 Ce Cl2 Li 2.15(15)
P1 Ce Cl2 Li 91.64(15)
P2 Ce Cl2 Li -127.22(15)
N2 P1 N1 Si1 -155.81(17)
C1 P1 N1 Si1 -33.5(2)
C7 P1 N1 Si1 82.7(2)
Ce P1 N1 Si1 -162.1(2)
N2 P1 N1 Ce 6.27(12)
C1 P1 N1 Ce 128.59(10)
C7 P1 N1 Ce -115.26(12)
C14 Si1 N1 P1 113.2(2)
C13 Si1 N1 P1 -128.3(2)
C15 Si1 N1 P1 -4.3(3)
C14 Si1 N1 Ce -43.3(2)
C13 Si1 N1 Ce 75.2(2)
C15 Si1 N1 Ce -160.83(16)
N4 Ce N1 P1 89.08(10)
N2 Ce N1 P1 -4.37(8)
N3 Ce N1 P1 50.2(3)
Cl2 Ce N1 P1 -174.12(8)
Cl1 Ce N1 P1 -94.62(9)
P2 Ce N1 P1 82.31(10)
Li Ce N1 P1 -133.92(12)
N4 Ce N1 Si1 -107.93(14)
N2 Ce N1 Si1 158.62(17)
N3 Ce N1 Si1 -146.81(18)
Cl2 Ce N1 Si1 -11.13(14)
Cl1 Ce N1 Si1 68.37(14)
P1 Ce N1 Si1 163.0(2)
P2 Ce N1 Si1 -114.70(13)
Li Ce N1 Si1 29.07(17)
N1 P1 N2 Si2 154.17(18)
C1 P1 N2 Si2 31.0(2)
C7 P1 N2 Si2 -83.9(2)
Ce P1 N2 Si2 160.6(2)
N1 P1 N2 Ce -6.44(12)
C1 P1 N2 Ce -129.57(11)
C7 P1 N2 Ce 115.54(11)
C16' Si2 N2 P1 -15.0(5)
C17' Si2 N2 P1 -148.4(4)
C18 Si2 N2 P1 152.2(3)
C16 Si2 N2 P1 23.3(4)
C17 Si2 N2 P1 -92.2(3)
C18' Si2 N2 P1 102.4(3)
C16' Si2 N2 Ce 140.3(5)
C17' Si2 N2 Ce 6.8(4)
C18 Si2 N2 Ce -52.6(3)
C16 Si2 N2 Ce 178.5(4)
C17 Si2 N2 Ce 63.1(3)
C18' Si2 N2 Ce -102.3(3)
N4 Ce N2 P1 -98.29(10)
N1 Ce N2 P1 4.38(8)
N3 Ce N2 P1 -160.87(9)
Cl2 Ce N2 P1 30.6(2)
Cl1 Ce N2 P1 98.33(9)
P2 Ce N2 P1 -128.63(8)
Li Ce N2 P1 82.25(16)
N4 Ce N2 Si2 99.93(15)
N1 Ce N2 Si2 -157.40(18)
N3 Ce N2 Si2 37.34(16)
Cl2 Ce N2 Si2 -131.16(12)
Cl1 Ce N2 Si2 -63.45(14)
P1 Ce N2 Si2 -161.8(2)
P2 Ce N2 Si2 69.59(15)
Li Ce N2 Si2 -79.53(19)
N4 P2 N3 Si3 -163.64(17)
C27 P2 N3 Si3 75.8(2)
C21 P2 N3 Si3 -42.6(2)
Ce P2 N3 Si3 -159.5(2)
N4 P2 N3 Ce -4.14(12)
C27 P2 N3 Ce -124.68(12)
C21 P2 N3 Ce 116.87(12)
C34 Si3 N3 P2 -41.8(2)
C35 Si3 N3 P2 79.8(2)
C33 Si3 N3 P2 -159.7(2)
C34 Si3 N3 Ce 166.04(15)
C35 Si3 N3 Ce -72.36(19)
C33 Si3 N3 Ce 48.1(2)
N4 Ce N3 P2 2.92(8)
N2 Ce N3 P2 95.20(10)
N1 Ce N3 P2 46.6(3)
Cl2 Ce N3 P2 -89.37(9)
Cl1 Ce N3 P2 -169.00(8)
P1 Ce N3 P2 81.23(10)
Li Ce N3 P2 -129.29(13)
N4 Ce N3 Si3 161.79(17)
N2 Ce N3 Si3 -105.93(15)
N1 Ce N3 Si3 -154.53(17)
Cl2 Ce N3 Si3 69.49(14)
Cl1 Ce N3 Si3 -10.13(15)
P1 Ce N3 Si3 -119.91(13)
P2 Ce N3 Si3 158.9(2)
Li Ce N3 Si3 29.57(17)
N3 P2 N4 Si4 -165.57(16)
C27 P2 N4 Si4 -43.0(2)
C21 P2 N4 Si4 71.1(2)
Ce P2 N4 Si4 -169.9(2)
N3 P2 N4 Ce 4.29(12)
C27 P2 N4 Ce 126.82(12)
C21 P2 N4 Ce -119.06(12)
C37 Si4 N4 P2 -164.27(18)
C36 Si4 N4 P2 75.2(2)
C38 Si4 N4 P2 -46.9(2)
C37 Si4 N4 Ce 28.86(18)
C36 Si4 N4 Ce -91.67(18)
C38 Si4 N4 Ce 146.19(15)
N2 Ce N4 P2 -108.00(10)
N1 Ce N4 P2 -170.64(9)
N3 Ce N4 P2 -2.95(8)
Cl2 Ce N4 P2 90.14(9)
Cl1 Ce N4 P2 19.6(2)
P1 Ce N4 P2 -139.08(8)
Li Ce N4 P2 71.45(16)
N2 Ce N4 Si4 62.08(15)
N1 Ce N4 Si4 -0.56(16)
N3 Ce N4 Si4 167.13(17)
Cl2 Ce N4 Si4 -99.78(14)
Cl1 Ce N4 Si4 -170.28(6)
P1 Ce N4 Si4 31.00(15)
P2 Ce N4 Si4 170.1(2)
Li Ce N4 Si4 -118.47(17)
N1 P1 C1 C6 -57.3(3)
N2 P1 C1 C6 62.7(3)
C7 P1 C1 C6 -178.0(2)
Ce P1 C1 C6 4.7(3)
N1 P1 C1 C2 125.1(3)
N2 P1 C1 C2 -114.9(3)
C7 P1 C1 C2 4.4(3)
Ce P1 C1 C2 -172.9(2)
C6 C1 C2 C3 -0.6(5)
P1 C1 C2 C3 177.0(3)
C1 C2 C3 C4 -0.9(6)
C2 C3 C4 C5 1.8(6)
C3 C4 C5 C6 -1.2(6)
C4 C5 C6 C1 -0.3(5)
C2 C1 C6 C5 1.2(5)
P1 C1 C6 C5 -176.5(2)
N1 P1 C7 C12 -41.6(3)
N2 P1 C7 C12 -160.9(2)
C1 P1 C7 C12 79.7(3)
Ce P1 C7 C12 -102.6(2)
N1 P1 C7 C8 138.7(2)
N2 P1 C7 C8 19.3(3)
C1 P1 C7 C8 -100.0(3)
Ce P1 C7 C8 77.6(3)
C12 C7 C8 C9 -0.8(5)
P1 C7 C8 C9 179.0(3)
C7 C8 C9 C10 -0.5(5)
C8 C9 C10 C11 0.8(6)
C9 C10 C11 C12 0.2(6)
C8 C7 C12 C11 1.8(5)
P1 C7 C12 C11 -178.0(3)
C10 C11 C12 C7 -1.5(5)
N4 P2 C21 C26 32.0(3)
N3 P2 C21 C26 -86.9(3)
C27 P2 C21 C26 149.7(2)
Ce P2 C21 C26 -24.8(3)
N4 P2 C21 C22 -147.6(3)
N3 P2 C21 C22 93.5(3)
C27 P2 C21 C22 -29.9(3)
Ce P2 C21 C22 155.7(2)
C26 C21 C22 C23 -0.3(5)
P2 C21 C22 C23 179.3(3)
C21 C22 C23 C24 -1.1(6)
C22 C23 C24 C25 2.0(6)
C23 C24 C25 C26 -1.6(6)
C22 C21 C26 C25 0.7(5)
P2 C21 C26 C25 -178.9(3)
C24 C25 C26 C21 0.2(5)
N4 P2 C27 C28 74.1(3)
N3 P2 C27 C28 -167.5(3)
C21 P2 C27 C28 -43.7(3)
Ce P2 C27 C28 130.3(3)
N4 P2 C27 C32 -98.2(3)
N3 P2 C27 C32 20.2(3)
C21 P2 C27 C32 144.1(2)
Ce P2 C27 C32 -42.0(3)
C32 C27 C28 C29 2.9(5)
P2 C27 C28 C29 -169.6(3)
C27 C28 C29 C30 -1.7(7)
C28 C29 C30 C31 -0.4(7)
C29 C30 C31 C32 1.2(7)
C28 C27 C32 C31 -2.0(5)
P2 C27 C32 C31 170.6(3)
C30 C31 C32 C27 0.0(6)
O1 C41 C42 C43 -25.6(6)
C41 C42 C43 C44 9.5(6)
C42 C43 C44 O1 9.6(5)
O2 C45 C46 C47 -8.9(6)
C45 C46 C47 C48 19.6(6)
C46 C47 C48 O2 -23.1(5)
C42 C41 O1 C44 32.2(5)
C42 C41 O1 Li -169.7(4)
C43 C44 O1 C41 -26.0(5)
C43 C44 O1 Li 176.6(3)
O2 Li O1 C41 -27.6(5)
Cl1 Li O1 C41 -152.1(3)
Cl2 Li O1 C41 95.8(4)
Ce Li O1 C41 157.7(3)
O2 Li O1 C44 126.4(3)
Cl1 Li O1 C44 1.9(5)
Cl2 Li O1 C44 -110.2(4)
Ce Li O1 C44 -48.3(5)
C46 C45 O2 C48 -5.9(5)
C46 C45 O2 Li 172.1(4)
C47 C48 O2 C45 18.5(5)
C47 C48 O2 Li -159.6(3)
O1 Li O2 C45 101.3(4)
Cl1 Li O2 C45 -143.7(4)
Cl2 Li O2 C45 -31.3(5)
Ce Li O2 C45 -84.2(5)
O1 Li O2 C48 -80.9(4)
Cl1 Li O2 C48 34.1(4)
Cl2 Li O2 C48 146.5(3)
Ce Li O2 C48 93.5(4)
